data_7240959
loop_
_publ_author_name
'Basak, Tanmoy'
'Frontera, Antonio'
'Chattopadhyay, Shouvik'

_publ_section_title
;
 A theoretical insight into non-covalent supramolecular interactions in
 the solid state structures of two octahedral iron(III)complexes
;
_journal_name_full CrystEngComm
_journal_paper_doi 10.1039/D0CE00955E
_journal_year 2020
_chemical_formula_sum 'C26 H36 Cl Fe N6 O4 Se2'
_chemical_formula_weight 745.83
_space_group_crystal_system monoclinic
_space_group_IT_number 15
_space_group_name_Hall '-C 2yc'
_space_group_name_H-M_alt 'C 1 2/c 1'
_atom_sites_solution_hydrogens geom
_audit_creation_method SHELXL-2018/3
_audit_update_record
;
2020-07-02 deposited with the CCDC.	2020-07-27 downloaded from the CCDC.
;
_cell_angle_alpha 90
_cell_angle_beta 100.996(4)
_cell_angle_gamma 90
_cell_formula_units_Z 4
_cell_length_a 24.0615(8)
_cell_length_b 14.0088(8)
_cell_length_c 10.0527(5)
_cell_measurement_reflns_used 900
_cell_measurement_temperature 296(2)
_cell_measurement_theta_max 22.58
_cell_measurement_theta_min 2.06
_cell_volume 3326.3(3)
_computing_structure_refinement 'SHELXL-2018/3 (Sheldrick, 2018)'
_computing_structure_solution 'SHELXT 2014/4 (Sheldrick, 2014)'
_diffrn_ambient_temperature 296(2)
_diffrn_measured_fraction_theta_full 0.990
_diffrn_measured_fraction_theta_max 0.990
_diffrn_measurement_device_type 'BRUKER SMART APEX II'
_diffrn_radiation_type MoK\a
_diffrn_radiation_wavelength 0.71073
_diffrn_reflns_av_R_equivalents 0.0471
_diffrn_reflns_av_unetI/netI 0.0301
_diffrn_reflns_Laue_measured_fraction_full 0.990
_diffrn_reflns_Laue_measured_fraction_max 0.990
_diffrn_reflns_limit_h_max 28
_diffrn_reflns_limit_h_min -28
_diffrn_reflns_limit_k_max 16
_diffrn_reflns_limit_k_min -16
_diffrn_reflns_limit_l_max 11
_diffrn_reflns_limit_l_min -11
_diffrn_reflns_number 20491
_diffrn_reflns_point_group_measured_fraction_full 0.990
_diffrn_reflns_point_group_measured_fraction_max 0.990
_diffrn_reflns_theta_full 25.048
_diffrn_reflns_theta_max 25.048
_diffrn_reflns_theta_min 1.690
_exptl_absorpt_coefficient_mu 2.761
_exptl_absorpt_correction_type multi-scan
_exptl_absorpt_process_details SADABS
_exptl_crystal_colour black
_exptl_crystal_density_diffrn 1.489
_exptl_crystal_description block
_exptl_crystal_F_000 1508
_exptl_transmission_factor_max 0.857
_exptl_transmission_factor_min 0.665
_refine_diff_density_max 3.149
_refine_diff_density_min -0.677
_refine_diff_density_rms 0.171
_refine_ls_extinction_method none
_refine_ls_goodness_of_fit_ref 1.156
_refine_ls_hydrogen_treatment mixed
_refine_ls_matrix_type full
_refine_ls_number_parameters 187
_refine_ls_number_reflns 2913
_refine_ls_number_restraints 0
_refine_ls_restrained_S_all 1.156
_refine_ls_R_factor_all 0.0767
_refine_ls_R_factor_gt 0.0651
_refine_ls_shift/su_max 0.042
_refine_ls_shift/su_mean 0.009
_refine_ls_structure_factor_coef Fsqd
_refine_ls_weighting_details 'w=1/[\s^2^(Fo^2^)+(0.1260P)^2^+18.7922P] where P=(Fo^2^+2Fc^2^)/3'
_refine_ls_weighting_scheme calc
_refine_ls_wR_factor_gt 0.2095
_refine_ls_wR_factor_ref 0.2214
_reflns_Friedel_coverage 0.000
_reflns_number_gt 2412
_reflns_number_total 2913
_reflns_threshold_expression 'I > 2\s(I)'
_cod_data_source_file d0ce00955e1.cif
_cod_data_source_block 1
_cod_depositor_comments
;
The following automatic conversions were performed:

data item '_exptl_absorpt_correction_type' value 'MULTI-SCAN' was
changed to 'multi-scan' in accordance with the
/home/data/users/saulius/crontab/automatic-downloads/rss-feeds/RSC/lib/dictionaries/cif_core.dic
dictionary named 'cif_core.dic' version 2.4.2 last updated on
2011-04-26.

Automatic conversion script
Id: cif_fix_values 7556 2019-12-06 15:28:31Z antanas 
;
_cod_original_sg_symbol_H-M 'C 2/c'
_cod_database_code 7240959
_shelx_shelxl_version_number 2018/3
_shelx_space_group_comment
;
The symmetry employed for this shelxl refinement is uniquely defined
by the following loop, which should always be used as a source of
symmetry information in preference to the above space-group names.
They are only intended as comments.
;

loop_
_space_group_symop_operation_xyz
'x, y, z'
'-x, y, -z+1/2'
'x+1/2, y+1/2, z'
'-x+1/2, y+1/2, -z+1/2'
'-x, -y, -z'
'x, -y, z-1/2'
'-x+1/2, -y+1/2, -z'
'x+1/2, -y+1/2, z-1/2'

loop_
_atom_site_label
_atom_site_type_symbol
_atom_site_fract_x
_atom_site_fract_y
_atom_site_fract_z
_atom_site_U_iso_or_equiv
_atom_site_adp_type
_atom_site_occupancy
_atom_site_site_symmetry_order
_atom_site_calc_flag
_atom_site_refinement_flags_posn
_atom_site_refinement_flags_adp
_atom_site_refinement_flags_occupancy
_atom_site_disorder_assembly
_atom_site_disorder_group
Cl1 Cl 0.500000 0.7624(3) 0.750000 0.0957(14) Uani 1 2 d S T P . .
Fe1 Fe 0.750000 0.750000 0.500000 0.0263(3) Uani 1 2 d S . P . .
Se1 Se 0.88585(4) 0.85971(6) 0.90407(8) 0.0625(4) Uani 1 1 d . . . . .
O2 O 0.81251(16) 0.6638(3) 0.4821(4) 0.0328(9) Uani 1 1 d . . . . .
O1 O 0.88314(19) 0.5693(3) 0.3594(5) 0.0451(11) Uani 1 1 d . . . . .
N1 N 0.72684(19) 0.6520(3) 0.6396(5) 0.0287(10) Uani 1 1 d . . . . .
N3 N 0.8031(2) 0.8214(4) 0.6624(5) 0.0360(11) Uani 1 1 d . . . . .
N2 N 0.5824(2) 0.7442(4) 0.5469(6) 0.0454(14) Uani 1 1 d . . . . .
H2A H 0.563665 0.763180 0.610438 0.054 Uiso 1 1 calc R U . . .
H2B H 0.613497 0.779866 0.554568 0.054 Uiso 1 1 calc R U . . .
C7 C 0.8124(2) 0.5690(4) 0.4898(5) 0.0287(12) Uani 1 1 d . . . . .
C8 C 0.7427(2) 0.5645(4) 0.6454(6) 0.0329(13) Uani 1 1 d . . . . .
H8 H 0.729399 0.526243 0.708214 0.040 Uiso 1 1 calc R U . . .
C2 C 0.8492(2) 0.5155(4) 0.4252(6) 0.0325(13) Uani 1 1 d . . . . .
C6 C 0.7790(2) 0.5187(4) 0.5651(6) 0.0323(12) Uani 1 1 d . . . . .
C13 C 0.8344(3) 0.8347(4) 0.7539(8) 0.0400(15) Uani 1 1 d . . . . .
C9 C 0.6910(3) 0.6817(5) 0.7368(6) 0.0368(13) Uani 1 1 d . . . . .
H9A H 0.684801 0.750030 0.729326 0.044 Uiso 1 1 calc R U . . .
H9B H 0.710850 0.668206 0.828181 0.044 Uiso 1 1 calc R U . . .
C10 C 0.6338(3) 0.6313(5) 0.7132(7) 0.0478(17) Uani 1 1 d . . . . .
H10A H 0.640091 0.563665 0.730595 0.057 Uiso 1 1 calc R U . . .
H10B H 0.612124 0.655331 0.777971 0.057 Uiso 1 1 calc R U . . .
C5 C 0.7817(3) 0.4176(4) 0.5732(7) 0.0437(15) Uani 1 1 d . . . . .
H5 H 0.759724 0.384759 0.624950 0.052 Uiso 1 1 calc R U . . .
C3 C 0.8506(3) 0.4177(5) 0.4326(7) 0.0444(15) Uani 1 1 d . . . . .
H3A H 0.874945 0.383874 0.388268 0.053 Uiso 1 1 calc R U . . .
C11 C 0.5993(3) 0.6436(5) 0.5724(8) 0.0472(17) Uani 1 1 d . . . . .
H11A H 0.6220(12) 0.6226(13) 0.505(4) 0.057 Uiso 1 1 calc R U . . .
H11B H 0.5649(19) 0.603(2) 0.5617(11) 0.057 Uiso 1 1 calc R U . . .
C4 C 0.8163(3) 0.3689(5) 0.5053(8) 0.0488(17) Uani 1 1 d . . . . .
H4 H 0.817019 0.302571 0.507719 0.059 Uiso 1 1 calc R U . . .
C1 C 0.9207(3) 0.5196(6) 0.2900(9) 0.060(2) Uani 1 1 d . . . . .
H1A H 0.944565 0.478127 0.352219 0.090 Uiso 1 1 calc R U . . .
H1B H 0.943655 0.564681 0.252979 0.090 Uiso 1 1 calc R U . . .
H1C H 0.899130 0.482366 0.217951 0.090 Uiso 1 1 calc R U . . .
C12 C 0.5473(4) 0.7609(8) 0.4149(9) 0.075(3) Uani 1 1 d . . . . .
H12A H 0.569641 0.753130 0.346018 0.113 Uiso 1 1 calc R U . . .
H12B H 0.532431 0.824626 0.411182 0.113 Uiso 1 1 calc R U . . .
H12C H 0.516622 0.715977 0.400044 0.113 Uiso 1 1 calc R U . . .

loop_
_atom_site_aniso_label
_atom_site_aniso_U_11
_atom_site_aniso_U_22
_atom_site_aniso_U_33
_atom_site_aniso_U_23
_atom_site_aniso_U_13
_atom_site_aniso_U_12
Cl1 0.082(2) 0.076(2) 0.157(4) 0.000 0.092(3) 0.000
Fe1 0.0225(6) 0.0260(6) 0.0334(6) 0.0003(4) 0.0131(4) 0.0030(4)
Se1 0.0571(6) 0.0741(7) 0.0525(5) 0.0010(4) 0.0004(4) -0.0197(4)
O2 0.029(2) 0.027(2) 0.047(2) 0.0016(17) 0.0191(18) 0.0037(16)
O1 0.048(3) 0.037(2) 0.061(3) 0.000(2) 0.037(2) 0.007(2)
N1 0.026(2) 0.032(3) 0.031(2) 0.0009(19) 0.0129(19) 0.0038(19)
N3 0.032(3) 0.044(3) 0.034(3) 0.001(2) 0.011(2) 0.002(2)
N2 0.032(3) 0.052(3) 0.056(3) -0.001(3) 0.019(3) -0.005(2)
C7 0.027(3) 0.028(3) 0.032(3) 0.003(2) 0.007(2) 0.005(2)
C8 0.030(3) 0.036(3) 0.038(3) 0.005(2) 0.018(2) 0.004(2)
C2 0.030(3) 0.033(3) 0.038(3) -0.002(2) 0.013(2) 0.002(2)
C6 0.031(3) 0.029(3) 0.039(3) 0.002(2) 0.011(2) 0.005(2)
C13 0.042(4) 0.032(3) 0.055(4) 0.001(3) 0.030(3) 0.000(3)
C9 0.038(3) 0.042(3) 0.036(3) 0.000(3) 0.020(3) 0.006(3)
C10 0.049(4) 0.047(4) 0.058(4) 0.005(3) 0.038(4) 0.004(3)
C5 0.048(4) 0.028(3) 0.061(4) 0.010(3) 0.025(3) 0.007(3)
C3 0.047(4) 0.037(3) 0.054(4) -0.002(3) 0.023(3) 0.013(3)
C11 0.037(4) 0.045(4) 0.067(5) -0.009(3) 0.028(3) -0.005(3)
C4 0.057(4) 0.029(3) 0.066(5) 0.006(3) 0.027(4) 0.008(3)
C1 0.056(5) 0.060(5) 0.076(5) -0.009(4) 0.044(4) 0.005(4)
C12 0.048(5) 0.108(8) 0.067(5) 0.012(5) 0.003(4) 0.003(5)

loop_
_atom_type_symbol
_atom_type_description
_atom_type_scat_dispersion_real
_atom_type_scat_dispersion_imag
_atom_type_scat_source
C C 0.0033 0.0016 'International Tables Vol C Tables 4.2.6.8 and 6.1.1.4'
H H 0.0000 0.0000 'International Tables Vol C Tables 4.2.6.8 and 6.1.1.4'
N N 0.0061 0.0033 'International Tables Vol C Tables 4.2.6.8 and 6.1.1.4'
O O 0.0106 0.0060 'International Tables Vol C Tables 4.2.6.8 and 6.1.1.4'
Fe Fe 0.3463 0.8444 'International Tables Vol C Tables 4.2.6.8 and 6.1.1.4'
Se Se -0.0929 2.2259 'International Tables Vol C Tables 4.2.6.8 and 6.1.1.4'
Cl Cl 0.1484 0.1585 'International Tables Vol C Tables 4.2.6.8 and 6.1.1.4'
S S 0.1246 0.1234 'International Tables Vol C Tables 4.2.6.8 and 6.1.1.4'

loop_
_geom_angle_atom_site_label_1
_geom_angle_atom_site_label_2
_geom_angle_atom_site_label_3
_geom_angle
_geom_angle_site_symmetry_1
_geom_angle_site_symmetry_3
_geom_angle_publ_flag
O2 Fe1 O2 180.0 7_666 . ?
O2 Fe1 N1 92.02(16) 7_666 . ?
O2 Fe1 N1 87.98(16) . . ?
O2 Fe1 N1 87.98(16) 7_666 7_666 ?
O2 Fe1 N1 92.02(16) . 7_666 ?
N1 Fe1 N1 180.0 . 7_666 ?
O2 Fe1 N3 89.95(18) 7_666 . ?
O2 Fe1 N3 90.05(18) . . ?
N1 Fe1 N3 89.54(19) . . ?
N1 Fe1 N3 90.46(19) 7_666 . ?
O2 Fe1 N3 90.05(18) 7_666 7_666 ?
O2 Fe1 N3 89.95(18) . 7_666 ?
N1 Fe1 N3 90.45(19) . 7_666 ?
N1 Fe1 N3 89.55(19) 7_666 7_666 ?
N3 Fe1 N3 180.0 . 7_666 ?
C7 O2 Fe1 126.7(3) . . ?
C2 O1 C1 117.3(5) . . ?
C8 N1 C9 116.4(5) . . ?
C8 N1 Fe1 122.6(4) . . ?
C9 N1 Fe1 121.1(4) . . ?
C13 N3 Fe1 161.6(5) . . ?
C12 N2 C11 113.9(7) . . ?
C12 N2 H2A 108.8 . . ?
C11 N2 H2A 108.8 . . ?
C12 N2 H2B 108.8 . . ?
C11 N2 H2B 108.8 . . ?
H2A N2 H2B 107.7 . . ?
O2 C7 C6 122.9(5) . . ?
O2 C7 C2 119.7(5) . . ?
C6 C7 C2 117.3(5) . . ?
N1 C8 C6 127.2(5) . . ?
N1 C8 H8 116.4 . . ?
C6 C8 H8 116.4 . . ?
O1 C2 C3 124.4(5) . . ?
O1 C2 C7 114.5(5) . . ?
C3 C2 C7 121.1(5) . . ?
C7 C6 C5 120.7(5) . . ?
C7 C6 C8 123.3(5) . . ?
C5 C6 C8 115.8(5) . . ?
N3 C13 Se1 178.5(6) . . ?
N1 C9 C10 112.9(5) . . ?
N1 C9 H9A 109.0 . . ?
C10 C9 H9A 109.0 . . ?
N1 C9 H9B 109.0 . . ?
C10 C9 H9B 109.0 . . ?
H9A C9 H9B 107.8 . . ?
C11 C10 C9 114.4(5) . . ?
C11 C10 H10A 108.7 . . ?
C9 C10 H10A 108.7 . . ?
C11 C10 H10B 108.7 . . ?
C9 C10 H10B 108.7 . . ?
H10A C10 H10B 107.6 . . ?
C4 C5 C6 119.8(6) . . ?
C4 C5 H5 120.1 . . ?
C6 C5 H5 120.1 . . ?
C2 C3 C4 120.7(6) . . ?
C2 C3 H3A 119.6 . . ?
C4 C3 H3A 119.6 . . ?
N2 C11 C10 110.9(6) . . ?
N2 C11 H11A 109.5 . . ?
C10 C11 H11A 109.5 . . ?
N2 C11 H11B 109.5 . . ?
C10 C11 H11B 109.5 . . ?
H11A C11 H11B 108.1 . . ?
C5 C4 C3 120.2(6) . . ?
C5 C4 H4 119.9 . . ?
C3 C4 H4 119.9 . . ?
O1 C1 H1A 109.5 . . ?
O1 C1 H1B 109.5 . . ?
H1A C1 H1B 109.5 . . ?
O1 C1 H1C 109.5 . . ?
H1A C1 H1C 109.5 . . ?
H1B C1 H1C 109.5 . . ?
N2 C12 H12A 109.5 . . ?
N2 C12 H12B 109.5 . . ?
H12A C12 H12B 109.5 . . ?
N2 C12 H12C 109.5 . . ?
H12A C12 H12C 109.5 . . ?
H12B C12 H12C 109.5 . . ?

loop_
_geom_bond_atom_site_label_1
_geom_bond_atom_site_label_2
_geom_bond_distance
_geom_bond_site_symmetry_2
_geom_bond_publ_flag
Fe1 O2 1.963(4) 7_666 ?
Fe1 O2 1.963(4) . ?
Fe1 N1 2.113(4) . ?
Fe1 N1 2.113(4) 7_666 ?
Fe1 N3 2.122(6) . ?
Fe1 N3 2.122(6) 7_666 ?
Se1 C13 1.794(8) . ?
O2 C7 1.331(7) . ?
O1 C2 1.371(7) . ?
O1 C1 1.425(7) . ?
N1 C8 1.281(7) . ?
N1 C9 1.482(7) . ?
N3 C13 1.088(9) . ?
N2 C12 1.450(11) . ?
N2 C11 1.475(8) . ?
N2 H2A 0.8900 . ?
N2 H2B 0.8900 . ?
C7 C6 1.396(8) . ?
C7 C2 1.410(8) . ?
C8 C6 1.448(8) . ?
C8 H8 0.9300 . ?
C2 C3 1.372(8) . ?
C6 C5 1.419(8) . ?
C9 C10 1.522(10) . ?
C9 H9A 0.9700 . ?
C9 H9B 0.9700 . ?
C10 C11 1.508(11) . ?
C10 H10A 0.9700 . ?
C10 H10B 0.9700 . ?
C5 C4 1.358(9) . ?
C5 H5 0.9300 . ?
C3 C4 1.383(9) . ?
C3 H3A 0.9300 . ?
C11 H11A 1.00(5) . ?
C11 H11B 1.00(5) . ?
C4 H4 0.9300 . ?
C1 H1A 0.9600 . ?
C1 H1B 0.9600 . ?
C1 H1C 0.9600 . ?
C12 H12A 0.9600 . ?
C12 H12B 0.9600 . ?
C12 H12C 0.9600 . ?
